data_7227560
loop_
_publ_author_name
'August Ridenour, J.'
'Carter, Korey P.'
'Cahill, Christopher L.'

_publ_section_title
;
 RE-p-halobenzoic acid--terpyridine complexes, part III: structural and
 supramolecular trends in a series of p-iodobenzoic acid rare-earth hybrid
 materials
;
_journal_issue 8
_journal_name_full CrystEngComm
_journal_page_first 1190
_journal_paper_doi 10.1039/C6CE02356H
_journal_volume 19
_journal_year 2017
_chemical_formula_sum 'C72 H50 Ce2 I6 N6 O14'
_chemical_formula_weight 2264.82
_space_group_crystal_system triclinic
_space_group_IT_number 2
_space_group_name_Hall '-P 1'
_space_group_name_H-M_alt 'P -1'
_symmetry_cell_setting triclinic
_symmetry_Int_Tables_number 2
_symmetry_space_group_name_Hall '-P 1'
_symmetry_space_group_name_H-M 'P -1'
_atom_sites_solution_hydrogens mixed
_audit_creation_method SHELXL-2014/7
_audit_update_record
;
2016-11-03 deposited with the CCDC.
2017-01-30 downloaded from the CCDC.
;
_cell_angle_alpha 69.314(4)
_cell_angle_beta 89.085(3)
_cell_angle_gamma 72.956(5)
_cell_formula_units_Z 1
_cell_length_a 11.198(5)
_cell_length_b 13.030(5)
_cell_length_c 14.604(5)
_cell_measurement_reflns_used 28303
_cell_measurement_temperature 293(2)
_cell_measurement_theta_max 59.390
_cell_measurement_theta_min 4.716
_cell_volume 1896.8(13)
_computing_cell_refinement 'SAINT, Bruker-AXS'
_computing_data_collection 'APEX, Bruker-AXS'
_computing_data_reduction 'SAINT, Bruker-AXS'
_computing_molecular_graphics 'WinGX (Farrugia, 2012)'
_computing_publication_material 'Crystal Maker (Palmer, 2009)'
_computing_structure_refinement 'SHELXL-2014/7 (Sheldrick, 2014)'
_computing_structure_solution 'SIR92 (Gualardi, 1994)'
_diffrn_ambient_temperature 293(2)
_diffrn_measured_fraction_theta_full 1.000
_diffrn_measured_fraction_theta_max 0.920
_diffrn_measurement_device_type 'Bruker SMART APEXII'
_diffrn_measurement_method 'omega scans'
_diffrn_radiation_type MoK\a
_diffrn_radiation_wavelength 0.71073
_diffrn_reflns_av_R_equivalents 0.0197
_diffrn_reflns_av_unetI/netI 0.0223
_diffrn_reflns_Laue_measured_fraction_full 1.000
_diffrn_reflns_Laue_measured_fraction_max 0.920
_diffrn_reflns_limit_h_max 15
_diffrn_reflns_limit_h_min -15
_diffrn_reflns_limit_k_max 18
_diffrn_reflns_limit_k_min -18
_diffrn_reflns_limit_l_max 20
_diffrn_reflns_limit_l_min -20
_diffrn_reflns_number 28296
_diffrn_reflns_point_group_measured_fraction_full 1.000
_diffrn_reflns_point_group_measured_fraction_max 0.920
_diffrn_reflns_theta_full 25.500
_diffrn_reflns_theta_max 30.517
_diffrn_reflns_theta_min 1.498
_diffrn_source 'fine-focused sealed tube'
_exptl_absorpt_coefficient_mu 3.691
_exptl_absorpt_correction_T_max 0.7461
_exptl_absorpt_correction_T_min 0.6031
_exptl_absorpt_correction_type multi-scan
_exptl_absorpt_process_details 'SADABS, G. Sheldrick (2015)'
_exptl_crystal_colour Colorless
_exptl_crystal_density_diffrn 1.983
_exptl_crystal_description Plate
_exptl_crystal_F_000 1070
_exptl_crystal_recrystallization_method Hydrothermal
_exptl_crystal_size_max 0.449
_exptl_crystal_size_mid 0.256
_exptl_crystal_size_min 0.182
_refine_diff_density_max 0.764
_refine_diff_density_min -0.679
_refine_diff_density_rms 0.069
_refine_ls_extinction_method none
_refine_ls_goodness_of_fit_ref 1.036
_refine_ls_hydrogen_treatment mixed
_refine_ls_matrix_type full
_refine_ls_number_parameters 489
_refine_ls_number_reflns 10668
_refine_ls_number_restraints 0
_refine_ls_restrained_S_all 1.036
_refine_ls_R_factor_all 0.0345
_refine_ls_R_factor_gt 0.0264
_refine_ls_shift/su_max 0.002
_refine_ls_shift/su_mean 0.000
_refine_ls_structure_factor_coef Fsqd
_refine_ls_weighting_details 'w=1/[\s^2^(Fo^2^)+(0.0262P)^2^+0.8156P] where P=(Fo^2^+2Fc^2^)/3'
_refine_ls_weighting_scheme calc
_refine_ls_wR_factor_gt 0.0597
_refine_ls_wR_factor_ref 0.0637
_reflns_Friedel_coverage 0.000
_reflns_number_gt 9014
_reflns_number_total 10668
_reflns_threshold_expression 'I > 2\s(I)'
_cod_data_source_file c6ce02356h2.cif
_cod_data_source_block Complex_2Prime
_cod_depositor_comments 'Adding full bibliography for 7227558--7227578.cif.'
_cod_database_code 7227560
_shelx_space_group_comment
;
The symmetry employed for this shelxl refinement is uniquely defined
by the following loop, which should always be used as a source of
symmetry information in preference to the above space-group names.
They are only intended as comments.
;
_shelx_estimated_absorpt_t_min 0.288
_shelx_estimated_absorpt_t_max 0.553

loop_
_space_group_symop_operation_xyz
'x, y, z'
'-x, -y, -z'

loop_
_atom_site_label
_atom_site_type_symbol
_atom_site_fract_x
_atom_site_fract_y
_atom_site_fract_z
_atom_site_U_iso_or_equiv
_atom_site_adp_type
_atom_site_occupancy
_atom_site_site_symmetry_order
_atom_site_calc_flag
_atom_site_refinement_flags_posn
_atom_site_refinement_flags_adp
_atom_site_refinement_flags_occupancy
_atom_site_disorder_assembly
_atom_site_disorder_group
C1 C 0.0905(3) 0.2968(3) 0.3315(3) 0.0752(10) Uani 1 1 d . . . . .
H1 H 0.1243 0.2183 0.3446 0.090 Uiso 1 1 calc R U . . .
C2 C -0.0085(4) 0.3592(4) 0.2600(3) 0.0971(14) Uani 1 1 d . . . . .
H2 H -0.0414 0.3235 0.2262 0.117 Uiso 1 1 calc R U . . .
C3 C -0.0567(4) 0.4736(4) 0.2399(3) 0.1060(15) Uani 1 1 d . . . . .
H3 H -0.1214 0.5183 0.1900 0.127 Uiso 1 1 calc R U . . .
C4 C -0.0099(3) 0.5240(3) 0.2937(3) 0.0867(11) Uani 1 1 d . . . . .
H4 H -0.0446 0.6021 0.2822 0.104 Uiso 1 1 calc R U . . .
C5 C 0.0906(2) 0.4556(2) 0.3659(2) 0.0549(7) Uani 1 1 d . . . . .
N2 N 0.25509(13) 0.43635(10) 0.48191(11) 0.0409(4) Uani 1 1 d G . . . .
C6 C 0.14059(13) 0.50248(13) 0.42664(12) 0.0495(6) Uani 1 1 d G . . . .
C7 C 0.07860(13) 0.60948(13) 0.43153(14) 0.0635(8) Uani 1 1 d G . . . .
H7 H 0.0020 0.6537 0.3946 0.076 Uiso 1 1 calc R U . . .
C8 C 0.13111(17) 0.65034(11) 0.49170(16) 0.0749(10) Uani 1 1 d G . . . .
H8 H 0.0896 0.7219 0.4950 0.090 Uiso 1 1 calc R U . . .
C9 C 0.24561(17) 0.58421(14) 0.54698(14) 0.0617(8) Uani 1 1 d G . . . .
H9 H 0.2807 0.6116 0.5872 0.074 Uiso 1 1 calc R U . . .
C10 C 0.30760(12) 0.47722(12) 0.54208(11) 0.0448(5) Uani 1 1 d G . . . .
C11 C 0.4311(2) 0.40605(19) 0.59292(17) 0.0410(5) Uani 1 1 d . . . . .
C12 C 0.4974(3) 0.4460(2) 0.6443(2) 0.0543(6) Uani 1 1 d . . . . .
H12 H 0.4618 0.5183 0.6482 0.065 Uiso 1 1 calc R U . . .
C13 C 0.6147(3) 0.3804(3) 0.6893(2) 0.0589(7) Uani 1 1 d . . . . .
H13 H 0.6594 0.4071 0.7242 0.071 Uiso 1 1 calc R U . . .
C14 C 0.6655(3) 0.2747(3) 0.6824(2) 0.0572(7) Uani 1 1 d . . . . .
H14 H 0.7453 0.2281 0.7122 0.069 Uiso 1 1 calc R U . . .
C15 C 0.5957(3) 0.2389(2) 0.6301(2) 0.0549(6) Uani 1 1 d . . . . .
H15 H 0.6304 0.1669 0.6255 0.066 Uiso 1 1 calc R U . . .
C16 C 0.1826(2) 0.1421(2) 0.62773(18) 0.0425(5) Uani 1 1 d . . . . .
C17 C 0.0951(2) 0.0972(2) 0.69853(18) 0.0425(5) Uani 1 1 d . . . . .
C18 C 0.0192(2) 0.0420(2) 0.6742(2) 0.0513(6) Uani 1 1 d . . . . .
H18 H 0.0249 0.0301 0.6150 0.062 Uiso 1 1 calc R U . . .
C19 C -0.0657(3) 0.0042(3) 0.7381(2) 0.0580(7) Uani 1 1 d . . . . .
H19 H -0.1165 -0.0331 0.7219 0.070 Uiso 1 1 calc R U . . .
C20 C -0.0737(3) 0.0226(3) 0.8254(2) 0.0557(7) Uani 1 1 d . . . . .
C21 C 0.0014(3) 0.0771(3) 0.8507(2) 0.0610(7) Uani 1 1 d . . . . .
H21 H -0.0044 0.0886 0.9101 0.073 Uiso 1 1 calc R U . . .
C22 C 0.0859(3) 0.1146(2) 0.7869(2) 0.0517(6) Uani 1 1 d . . . . .
H22 H 0.1367 0.1516 0.8036 0.062 Uiso 1 1 calc R U . . .
C23 C 0.5186(2) 0.2896(2) 0.33276(19) 0.0447(5) Uani 1 1 d . . . . .
C24 C 0.5929(2) 0.3080(2) 0.24620(19) 0.0438(5) Uani 1 1 d . . . . .
C25 C 0.5600(3) 0.4133(3) 0.1685(2) 0.0613(7) Uani 1 1 d . . . . .
H25 H 0.4905 0.4727 0.1702 0.074 Uiso 1 1 calc R U . . .
C26 C 0.6296(3) 0.4308(3) 0.0884(2) 0.0707(9) Uani 1 1 d . . . . .
H26 H 0.6086 0.5023 0.0375 0.085 Uiso 1 1 calc R U . . .
C27 C 0.7299(3) 0.3418(3) 0.0844(2) 0.0662(8) Uani 1 1 d . . . . .
C28 C 0.7624(3) 0.2358(3) 0.1601(2) 0.0693(9) Uani 1 1 d . . . . .
H28 H 0.8291 0.1754 0.1564 0.083 Uiso 1 1 calc R U . . .
C29 C 0.6954(3) 0.2198(3) 0.2413(2) 0.0581(7) Uani 1 1 d . . . . .
H29 H 0.7191 0.1491 0.2933 0.070 Uiso 1 1 calc R U . . .
C30 C 0.4356(2) 0.05301(18) 0.34324(17) 0.0382(5) Uani 1 1 d . . . . .
C31 C 0.4349(2) 0.10400(18) 0.23346(17) 0.0379(5) Uani 1 1 d . . . . .
C32 C 0.3534(3) 0.2120(2) 0.18029(19) 0.0507(6) Uani 1 1 d . . . . .
H32 H 0.3017 0.2547 0.2132 0.061 Uiso 1 1 calc R U . . .
C33 C 0.3479(3) 0.2574(2) 0.0786(2) 0.0588(7) Uani 1 1 d . . . . .
H33 H 0.2924 0.3298 0.0432 0.071 Uiso 1 1 calc R U . . .
C34 C 0.4251(3) 0.1943(2) 0.0308(2) 0.0602(7) Uani 1 1 d . . . . .
C35 C 0.5103(3) 0.0886(3) 0.0826(2) 0.0613(7) Uani 1 1 d . . . . .
H35 H 0.5644 0.0480 0.0495 0.074 Uiso 1 1 calc R U . . .
C36 C 0.5152(2) 0.0432(2) 0.1839(2) 0.0495(6) Uani 1 1 d . . . . .
H36 H 0.5724 -0.0284 0.2190 0.059 Uiso 1 1 calc R U . . .
N1 N 0.1406(2) 0.3433(2) 0.38306(18) 0.0550(6) Uani 1 1 d . . . . .
N3 N 0.48081(19) 0.30196(17) 0.58575(16) 0.0456(5) Uani 1 1 d . . . . .
O1 O 0.2015(2) 0.11055(18) 0.55493(15) 0.0582(5) Uani 1 1 d . . . . .
O2 O 0.23216(17) 0.21157(15) 0.64068(14) 0.0489(4) Uani 1 1 d . . . . .
O3 O 0.40749(17) 0.35399(14) 0.32523(14) 0.0504(4) Uani 1 1 d . . . . .
O4 O 0.56760(17) 0.20769(18) 0.41300(14) 0.0588(5) Uani 1 1 d . . . . .
O5 O 0.36174(18) 0.11226(14) 0.38413(13) 0.0488(4) Uani 1 1 d . . . . .
O6 O 0.49162(18) 0.04618(14) 0.61301(13) 0.0528(4) Uani 1 1 d . . . . .
OW1 O -0.1861(3) 0.0795(4) 0.5025(3) 0.1000(11) Uani 1 1 d . . . . .
I1A I -0.2012(3) -0.0383(4) 0.9173(2) 0.0986(5) Uani 0.603(19) 1 d . . P A 1
I1B I -0.2093(3) -0.0187(6) 0.9204(3) 0.0954(8) Uani 0.397(19) 1 d . . P A 2
I2A I 0.8364(3) 0.3762(3) -0.0345(3) 0.1131(7) Uani 0.652(18) 1 d . . P B 1
I2B I 0.8263(6) 0.3553(9) -0.0444(3) 0.1154(14) Uani 0.348(18) 1 d . . P B 2
I3A I 0.39057(19) 0.2508(2) -0.12789(13) 0.0768(5) Uani 0.511(12) 1 d . . P C .
I3B I 0.4299(9) 0.26251(19) -0.1172(3) 0.1144(12) Uani 0.489(12) 1 d . . P C 2
Ce1 Ce 0.35964(2) 0.21767(2) 0.49011(2) 0.03628(4) Uani 1 1 d . . . . .
HW1A H -0.246(5) 0.117(5) 0.478(4) 0.12(2) Uiso 1 1 d . . . . .
HW1B H -0.172(6) 0.011(6) 0.501(5) 0.16(3) Uiso 1 1 d . . . . .

loop_
_atom_site_aniso_label
_atom_site_aniso_U_11
_atom_site_aniso_U_22
_atom_site_aniso_U_33
_atom_site_aniso_U_23
_atom_site_aniso_U_13
_atom_site_aniso_U_12
C1 0.0551(18) 0.085(2) 0.083(2) -0.045(2) -0.0124(16) 0.0006(16)
C2 0.071(2) 0.122(4) 0.091(3) -0.050(3) -0.026(2) -0.005(2)
C3 0.076(3) 0.115(4) 0.093(3) -0.022(3) -0.039(2) 0.001(2)
C4 0.066(2) 0.069(2) 0.091(3) -0.0093(19) -0.020(2) 0.0054(17)
C5 0.0395(13) 0.0552(15) 0.0533(16) -0.0114(12) 0.0022(11) -0.0005(11)
N2 0.0399(10) 0.0314(9) 0.0417(10) -0.0095(8) 0.0101(8) -0.0023(7)
C6 0.0401(12) 0.0392(12) 0.0522(15) -0.0071(11) 0.0123(11) 0.0001(10)
C7 0.0510(16) 0.0418(14) 0.077(2) -0.0143(14) 0.0105(14) 0.0057(12)
C8 0.078(2) 0.0371(14) 0.096(3) -0.0269(16) 0.0289(19) 0.0044(14)
C9 0.0702(19) 0.0427(14) 0.073(2) -0.0301(14) 0.0188(15) -0.0081(13)
C10 0.0517(14) 0.0332(11) 0.0467(13) -0.0148(10) 0.0197(11) -0.0097(10)
C11 0.0518(13) 0.0340(11) 0.0377(12) -0.0129(9) 0.0142(10) -0.0144(10)
C12 0.0722(18) 0.0473(14) 0.0507(15) -0.0241(12) 0.0117(13) -0.0216(13)
C13 0.0733(19) 0.0654(18) 0.0491(15) -0.0230(14) 0.0069(14) -0.0346(16)
C14 0.0511(15) 0.0621(17) 0.0531(16) -0.0142(13) -0.0004(12) -0.0180(13)
C15 0.0497(15) 0.0454(14) 0.0659(18) -0.0213(13) -0.0008(13) -0.0079(11)
C16 0.0385(12) 0.0364(11) 0.0439(13) -0.0128(10) 0.0049(9) -0.0014(9)
C17 0.0368(12) 0.0388(12) 0.0433(13) -0.0112(10) 0.0029(9) -0.0040(9)
C18 0.0490(14) 0.0523(14) 0.0537(15) -0.0237(12) 0.0052(12) -0.0117(11)
C19 0.0510(15) 0.0617(17) 0.0624(18) -0.0207(14) 0.0017(13) -0.0211(13)
C20 0.0408(13) 0.0659(17) 0.0524(16) -0.0112(13) 0.0040(11) -0.0176(12)
C21 0.0617(17) 0.082(2) 0.0433(15) -0.0214(14) 0.0066(12) -0.0299(16)
C22 0.0486(14) 0.0601(16) 0.0493(15) -0.0198(12) 0.0051(11) -0.0213(12)
C23 0.0483(13) 0.0392(12) 0.0477(14) -0.0179(10) 0.0098(11) -0.0130(10)
C24 0.0476(13) 0.0441(12) 0.0443(13) -0.0210(10) 0.0097(10) -0.0152(10)
C25 0.0712(19) 0.0488(15) 0.0562(17) -0.0167(13) 0.0180(14) -0.0112(13)
C26 0.084(2) 0.0621(18) 0.0554(18) -0.0118(15) 0.0196(16) -0.0193(17)
C27 0.0624(18) 0.086(2) 0.0533(17) -0.0271(16) 0.0222(14) -0.0252(16)
C28 0.0556(17) 0.075(2) 0.065(2) -0.0250(17) 0.0165(14) -0.0032(15)
C29 0.0526(16) 0.0535(15) 0.0558(16) -0.0149(13) 0.0092(13) -0.0047(12)
C30 0.0430(12) 0.0317(10) 0.0391(11) -0.0147(9) -0.0027(9) -0.0079(9)
C31 0.0431(12) 0.0332(10) 0.0383(11) -0.0150(9) 0.0020(9) -0.0104(9)
C32 0.0638(16) 0.0365(12) 0.0452(14) -0.0164(10) 0.0045(12) -0.0039(11)
C33 0.082(2) 0.0367(13) 0.0427(14) -0.0059(11) 0.0091(13) -0.0080(13)
C34 0.081(2) 0.0503(15) 0.0445(15) -0.0103(12) 0.0248(14) -0.0226(14)
C35 0.0652(18) 0.0616(17) 0.0544(16) -0.0250(14) 0.0268(14) -0.0120(14)
C36 0.0471(14) 0.0465(13) 0.0504(15) -0.0202(11) 0.0082(11) -0.0049(11)
N1 0.0430(12) 0.0583(14) 0.0557(13) -0.0236(11) -0.0015(10) -0.0002(10)
N3 0.0441(11) 0.0377(10) 0.0537(12) -0.0200(9) 0.0033(9) -0.0066(8)
O1 0.0648(12) 0.0662(12) 0.0572(12) -0.0340(10) 0.0218(9) -0.0263(10)
O2 0.0517(10) 0.0450(9) 0.0523(10) -0.0212(8) 0.0145(8) -0.0145(8)
O3 0.0515(10) 0.0375(9) 0.0538(10) -0.0150(8) 0.0144(8) -0.0043(7)
O4 0.0454(10) 0.0672(12) 0.0453(10) -0.0110(9) 0.0053(8) -0.0023(9)
O5 0.0592(11) 0.0413(9) 0.0413(9) -0.0201(7) 0.0014(8) -0.0022(8)
O6 0.0626(11) 0.0356(8) 0.0459(10) -0.0113(7) -0.0049(8) 0.0019(8)
OW1 0.0712(19) 0.116(3) 0.116(3) -0.071(2) -0.0267(17) 0.0026(18)
I1A 0.0943(13) 0.1628(11) 0.0734(6) -0.0419(8) 0.0257(7) -0.0917(12)
I1B 0.0535(11) 0.1582(17) 0.0640(9) -0.0187(10) 0.0212(6) -0.0450(14)
I2A 0.1155(8) 0.1400(9) 0.0826(10) -0.0368(7) 0.0612(8) -0.0446(7)
I2B 0.1008(13) 0.169(3) 0.0599(10) -0.0437(13) 0.0341(10) -0.0160(17)
I3A 0.1057(12) 0.0682(6) 0.0357(3) -0.0067(3) 0.0158(4) -0.0123(5)
I3B 0.208(3) 0.0769(5) 0.0440(6) -0.0129(4) 0.0469(11) -0.0367(11)
Ce1 0.03706(7) 0.03115(6) 0.03523(7) -0.01305(5) 0.00402(5) -0.00152(5)

loop_
_atom_type_symbol
_atom_type_description
_atom_type_scat_dispersion_real
_atom_type_scat_dispersion_imag
_atom_type_scat_source
C C 0.0033 0.0016 'International Tables Vol C Tables 4.2.6.8 and 6.1.1.4'
H H 0.0000 0.0000 'International Tables Vol C Tables 4.2.6.8 and 6.1.1.4'
N N 0.0061 0.0033 'International Tables Vol C Tables 4.2.6.8 and 6.1.1.4'
O O 0.0106 0.0060 'International Tables Vol C Tables 4.2.6.8 and 6.1.1.4'
I I -0.4742 1.8119 'International Tables Vol C Tables 4.2.6.8 and 6.1.1.4'
Ce Ce -0.2486 2.6331 'International Tables Vol C Tables 4.2.6.8 and 6.1.1.4'

loop_
_geom_angle_atom_site_label_1
_geom_angle_atom_site_label_2
_geom_angle_atom_site_label_3
_geom_angle
_geom_angle_site_symmetry_1
N1 C1 C2 123.4(4) .
N1 C1 H1 118.3 .
C2 C1 H1 118.3 .
C3 C2 C1 118.4(4) .
C3 C2 H2 120.8 .
C1 C2 H2 120.8 .
C2 C3 C4 119.9(3) .
C2 C3 H3 120.1 .
C4 C3 H3 120.1 .
C3 C4 C5 118.9(4) .
C3 C4 H4 120.6 .
C5 C4 H4 120.6 .
N1 C5 C4 120.9(3) .
N1 C5 C6 117.7(2) .
C4 C5 C6 121.4(3) .
C6 N2 C10 120.0 .
C6 N2 Ce1 119.58(7) .
C10 N2 Ce1 119.95(7) .
N2 C6 C7 120.0 .
N2 C6 C5 117.54(14) .
C7 C6 C5 122.46(14) .
C6 C7 C8 120.0 .
C6 C7 H7 120.0 .
C8 C7 H7 120.0 .
C9 C8 C7 120.0 .
C9 C8 H8 120.0 .
C7 C8 H8 120.0 .
C8 C9 C10 120.0 .
C8 C9 H9 120.0 .
C10 C9 H9 120.0 .
C9 C10 N2 120.0 .
C9 C10 C11 123.29(13) .
N2 C10 C11 116.60(13) .
N3 C11 C12 120.9(2) .
N3 C11 C10 118.4(2) .
C12 C11 C10 120.7(2) .
C13 C12 C11 120.5(3) .
C13 C12 H12 119.8 .
C11 C12 H12 119.8 .
C12 C13 C14 118.9(3) .
C12 C13 H13 120.6 .
C14 C13 H13 120.6 .
C13 C14 C15 118.4(3) .
C13 C14 H14 120.8 .
C15 C14 H14 120.8 .
N3 C15 C14 123.5(3) .
N3 C15 H15 118.3 .
C14 C15 H15 118.3 .
O2 C16 O1 122.0(2) .
O2 C16 C17 119.7(2) .
O1 C16 C17 118.2(2) .
O2 C16 Ce1 62.31(13) .
O1 C16 Ce1 59.84(13) .
C17 C16 Ce1 177.10(16) .
C22 C17 C18 119.4(2) .
C22 C17 C16 120.4(2) .
C18 C17 C16 120.1(2) .
C17 C18 C19 120.3(3) .
C17 C18 H18 119.9 .
C19 C18 H18 119.9 .
C20 C19 C18 119.4(3) .
C20 C19 H19 120.3 .
C18 C19 H19 120.3 .
C19 C20 C21 121.0(3) .
C19 C20 I1A 117.0(2) .
C21 C20 I1A 122.1(2) .
C19 C20 I1B 122.0(3) .
C21 C20 I1B 116.9(3) .
C20 C21 C22 119.5(3) .
C20 C21 H21 120.3 .
C22 C21 H21 120.3 .
C17 C22 C21 120.4(3) .
C17 C22 H22 119.8 .
C21 C22 H22 119.8 .
O3 C23 O4 120.8(2) .
O3 C23 C24 120.0(2) .
O4 C23 C24 119.2(2) .
O3 C23 Ce1 61.79(13) .
O4 C23 Ce1 60.18(13) .
C24 C23 Ce1 168.10(17) .
C29 C24 C25 118.8(3) .
C29 C24 C23 120.6(2) .
C25 C24 C23 120.6(2) .
C26 C25 C24 120.6(3) .
C26 C25 H25 119.7 .
C24 C25 H25 119.7 .
C27 C26 C25 119.7(3) .
C27 C26 H26 120.2 .
C25 C26 H26 120.2 .
C28 C27 C26 120.5(3) .
C28 C27 I2A 121.6(3) .
C26 C27 I2A 117.7(3) .
C28 C27 I2B 117.4(3) .
C26 C27 I2B 121.7(3) .
C27 C28 C29 119.6(3) .
C27 C28 H28 120.2 .
C29 C28 H28 120.2 .
C28 C29 C24 120.7(3) .
C28 C29 H29 119.6 .
C24 C29 H29 119.6 .
O6 C30 O5 124.7(2) 2_656
O6 C30 C31 117.5(2) 2_656
O5 C30 C31 117.73(19) .
C32 C31 C36 119.1(2) .
C32 C31 C30 120.4(2) .
C36 C31 C30 120.5(2) .
C31 C32 C33 120.7(2) .
C31 C32 H32 119.6 .
C33 C32 H32 119.6 .
C34 C33 C32 119.2(3) .
C34 C33 H33 120.4 .
C32 C33 H33 120.4 .
C33 C34 C35 120.9(3) .
C33 C34 I3B 120.5(2) .
C35 C34 I3B 118.2(2) .
C33 C34 I3A 118.5(2) .
C35 C34 I3A 119.9(2) .
I3B C34 I3A 14.5(2) .
C36 C35 C34 119.8(3) .
C36 C35 H35 120.1 .
C34 C35 H35 120.1 .
C35 C36 C31 120.2(2) .
C35 C36 H36 119.9 .
C31 C36 H36 119.9 .
C5 N1 C1 118.5(3) .
C5 N1 Ce1 122.47(19) .
C1 N1 Ce1 118.00(19) .
C15 N3 C11 117.9(2) .
C15 N3 Ce1 119.20(17) .
C11 N3 Ce1 122.91(16) .
C16 O1 Ce1 94.69(16) .
C16 O2 Ce1 92.24(14) .
C23 O3 Ce1 92.84(15) .
C23 O4 Ce1 94.37(15) .
C30 O5 Ce1 141.51(16) .
C30 O6 Ce1 163.43(16) 2_656
HW1A OW1 HW1B 112(6) .
I3B I3A C34 68.1(4) .
I3A I3B C34 97.4(5) .
O6 Ce1 O5 89.69(7) .
O6 Ce1 O1 79.60(8) .
O5 Ce1 O1 76.12(7) .
O6 Ce1 O4 80.82(7) .
O5 Ce1 O4 74.93(7) .
O1 Ce1 O4 144.90(7) .
O6 Ce1 O2 79.40(7) .
O5 Ce1 O2 126.94(6) .
O1 Ce1 O2 50.89(6) .
O4 Ce1 O2 150.09(6) .
O6 Ce1 O3 131.31(7) .
O5 Ce1 O3 78.15(7) .
O1 Ce1 O3 139.26(7) .
O4 Ce1 O3 50.50(6) .
O2 Ce1 O3 143.88(5) .
O6 Ce1 N3 78.05(7) .
O5 Ce1 N3 149.66(7) .
O1 Ce1 N3 127.35(7) .
O4 Ce1 N3 75.75(7) .
O2 Ce1 N3 78.36(7) .
O3 Ce1 N3 89.20(7) .
O6 Ce1 N1 151.70(8) .
O5 Ce1 N1 80.68(7) .
O1 Ce1 N1 72.28(8) .
O4 Ce1 N1 121.34(7) .
O2 Ce1 N1 85.26(7) .
O3 Ce1 N1 72.80(7) .
N3 Ce1 N1 122.00(7) .
O6 Ce1 N2 133.47(6) .
O5 Ce1 N2 136.84(5) .
O1 Ce1 N2 107.11(6) .
O4 Ce1 N2 107.53(6) .
O2 Ce1 N2 71.76(5) .
O3 Ce1 N2 72.54(5) .
N3 Ce1 N2 61.11(6) .
N1 Ce1 N2 60.90(6) .
O6 Ce1 C16 77.37(7) .
O5 Ce1 C16 101.49(7) .
O1 Ce1 C16 25.47(6) .
O4 Ce1 C16 157.93(6) .
O2 Ce1 C16 25.45(6) .
O3 Ce1 C16 151.08(6) .
N3 Ce1 C16 102.69(7) .
N1 Ce1 C16 78.58(8) .
N2 Ce1 C16 90.09(6) .
O6 Ce1 C23 106.04(7) .
O5 Ce1 C23 72.19(7) .
O1 Ce1 C23 147.70(7) .
O4 Ce1 C23 25.45(6) .
O2 Ce1 C23 160.64(6) .
O3 Ce1 C23 25.36(6) .
N3 Ce1 C23 84.55(7) .
N1 Ce1 C23 96.30(8) .
N2 Ce1 C23 92.07(6) .
C16 Ce1 C23 172.58(7) .

loop_
_geom_bond_atom_site_label_1
_geom_bond_atom_site_label_2
_geom_bond_distance
_geom_bond_site_symmetry_2
C1 N1 1.335(4) .
C1 C2 1.375(5) .
C1 H1 0.9300 .
C2 C3 1.350(6) .
C2 H2 0.9300 .
C3 C4 1.379(6) .
C3 H3 0.9300 .
C4 C5 1.400(4) .
C4 H4 0.9300 .
C5 N1 1.335(4) .
C5 C6 1.439(3) .
N2 C6 1.3900 .
N2 C10 1.3900 .
N2 Ce1 2.7041(14) .
C6 C7 1.3900 .
C7 C8 1.3900 .
C7 H7 0.9300 .
C8 C9 1.3900 .
C8 H8 0.9300 .
C9 C10 1.3900 .
C9 H9 0.9300 .
C10 C11 1.455(3) .
C11 N3 1.348(3) .
C11 C12 1.381(4) .
C12 C13 1.365(4) .
C12 H12 0.9300 .
C13 C14 1.366(4) .
C13 H13 0.9300 .
C14 C15 1.377(4) .
C14 H14 0.9300 .
C15 N3 1.334(3) .
C15 H15 0.9300 .
C16 O2 1.258(3) .
C16 O1 1.263(3) .
C16 C17 1.499(3) .
C16 Ce1 2.926(3) .
C17 C22 1.384(4) .
C17 C18 1.384(4) .
C18 C19 1.392(4) .
C18 H18 0.9300 .
C19 C20 1.374(4) .
C19 H19 0.9300 .
C20 C21 1.376(4) .
C20 I1A 2.079(4) .
C20 I1B 2.099(4) .
C21 C22 1.386(4) .
C21 H21 0.9300 .
C22 H22 0.9300 .
C23 O3 1.262(3) .
C23 O4 1.267(3) .
C23 C24 1.489(3) .
C23 Ce1 2.941(3) .
C24 C29 1.388(4) .
C24 C25 1.387(4) .
C25 C26 1.383(4) .
C25 H25 0.9300 .
C26 C27 1.375(5) .
C26 H26 0.9300 .
C27 C28 1.379(5) .
C27 I2A 2.083(4) .
C27 I2B 2.133(5) .
C28 C29 1.378(4) .
C28 H28 0.9300 .
C29 H29 0.9300 .
C30 O6 1.248(3) 2_656
C30 O5 1.254(3) .
C30 C31 1.502(3) .
C31 C32 1.384(3) .
C31 C36 1.388(3) .
C32 C33 1.385(4) .
C32 H32 0.9300 .
C33 C34 1.372(4) .
C33 H33 0.9300 .
C34 C35 1.377(4) .
C34 I3B 2.033(4) .
C34 I3A 2.173(4) .
C35 C36 1.381(4) .
C35 H35 0.9300 .
C36 H36 0.9300 .
N1 Ce1 2.665(2) .
N3 Ce1 2.649(2) .
O1 Ce1 2.538(2) .
O2 Ce1 2.5928(19) .
O3 Ce1 2.5952(19) .
O4 Ce1 2.559(2) .
O5 Ce1 2.4009(17) .
O6 C30 1.248(3) 2_656
O6 Ce1 2.3904(18) .
OW1 HW1A 0.71(5) .
OW1 HW1B 0.86(6) .
I3A I3B 0.547(8) .
